data_2205887
loop_
_publ_author_name
'Sevil Irisli'
'Ayten Sen'

_publ_section_title
;
 <i>N</i>,<i>N</i>'-Bis(ethyldiphenylphosphino)ethylenediamine
 <i>P</i>,<i>P</i>'-dioxide
;
_journal_issue 6
_journal_name_full 'Acta Crystallographica Section E'
_journal_page_first o1939
_journal_page_last o1941
_journal_paper_doi 10.1107/S160053680501665X
_journal_volume 61
_journal_year 2005
_chemical_formula_iupac 'C30 H34 N2 O2 P2'
_chemical_formula_moiety 'C30 H34 N2 O2 P2'
_chemical_formula_sum 'C30 H34 N2 O2 P2'
_chemical_formula_weight 516.53
_chemical_name_systematic
;
N,N'-Bis(ethyldiphenylphosphino)ethylenediamine P,P'-dioxide
;
_space_group_IT_number 14
_symmetry_cell_setting monoclinic
_symmetry_space_group_name_Hall '-P 2ybc'
_symmetry_space_group_name_H-M 'P 1 21/c 1'
_atom_sites_solution_hydrogens geom
_atom_sites_solution_primary direct
_atom_sites_solution_secondary difmap
_audit_creation_method SHELXL-97
_cell_angle_alpha 90.00
_cell_angle_beta 94.706(2)
_cell_angle_gamma 90.00
_cell_formula_units_Z 2
_cell_length_a 10.0697(13)
_cell_length_b 12.7025(17)
_cell_length_c 10.7016(14)
_cell_measurement_reflns_used 1657
_cell_measurement_temperature 297(2)
_cell_measurement_theta_max 19.96
_cell_measurement_theta_min 2.49
_cell_volume 1364.2(3)
_computing_cell_refinement 'SAINT (Bruker, 2001)'
_computing_data_collection 'SMART (Bruker, 2001)'
_computing_data_reduction SAINT
_computing_molecular_graphics 'ORTEP-3 (Farrugia, 1997)'
_computing_publication_material SHELXTL
_computing_structure_refinement SHELXTL
_computing_structure_solution 'SHELXTL (Bruker, 2001)'
_diffrn_ambient_temperature 297(2)
_diffrn_measured_fraction_theta_full 0.998
_diffrn_measured_fraction_theta_max 0.998
_diffrn_measurement_device_type 'Bruker SMART CCD area detector'
_diffrn_measurement_method '\f and \w'
_diffrn_radiation_monochromator graphite
_diffrn_radiation_source 'fine-focus sealed tube'
_diffrn_radiation_type MoK\a
_diffrn_radiation_wavelength 0.71073
_diffrn_reflns_av_R_equivalents 0.0545
_diffrn_reflns_av_sigmaI/netI 0.0497
_diffrn_reflns_limit_h_max 12
_diffrn_reflns_limit_h_min -12
_diffrn_reflns_limit_k_max 15
_diffrn_reflns_limit_k_min -15
_diffrn_reflns_limit_l_max 13
_diffrn_reflns_limit_l_min -13
_diffrn_reflns_number 10798
_diffrn_reflns_theta_full 26.37
_diffrn_reflns_theta_max 26.37
_diffrn_reflns_theta_min 2.03
_diffrn_standards_number 0
_exptl_absorpt_coefficient_mu 0.189
_exptl_absorpt_correction_T_max 0.9700
_exptl_absorpt_correction_T_min 0.9686
_exptl_absorpt_correction_type multi-scan
_exptl_absorpt_process_details '(SADABS; Bruker, 2001)'
_exptl_crystal_colour colourless
_exptl_crystal_density_diffrn 1.257
_exptl_crystal_density_method 'not measured'
_exptl_crystal_description block
_exptl_crystal_F_000 548
_exptl_crystal_size_max 0.17
_exptl_crystal_size_mid 0.14
_exptl_crystal_size_min 0.14
_refine_diff_density_max 0.296
_refine_diff_density_min -0.226
_refine_ls_extinction_method none
_refine_ls_goodness_of_fit_ref 1.084
_refine_ls_hydrogen_treatment constr
_refine_ls_matrix_type full
_refine_ls_number_parameters 164
_refine_ls_number_reflns 2785
_refine_ls_number_restraints 0
_refine_ls_restrained_S_all 1.084
_refine_ls_R_factor_all 0.0741
_refine_ls_R_factor_gt 0.0584
_refine_ls_shift/su_max 0.000
_refine_ls_shift/su_mean 0.000
_refine_ls_structure_factor_coef Fsqd
_refine_ls_weighting_details 'w = 1/[\s^2^(Fo^2^)+(0.056P)^2^+0.5414P] where P = (Fo^2^+2Fc^2^)/3'
_refine_ls_weighting_scheme calc
_refine_ls_wR_factor_gt 0.1342
_refine_ls_wR_factor_ref 0.1433
_reflns_number_gt 2254
_reflns_number_total 2785
_reflns_threshold_expression I>2\s(I)
_cod_data_source_file cf6425.cif
_cod_data_source_block I
_cod_original_sg_symbol_H-M 'P 21/c'
_cod_database_code 2205887

loop_
_symmetry_equiv_pos_as_xyz
'x, y, z'
'-x, y+1/2, -z+1/2'
'-x, -y, -z'
'x, -y-1/2, z-1/2'

loop_
_atom_site_label
_atom_site_fract_x
_atom_site_fract_y
_atom_site_fract_z
_atom_site_U_iso_or_equiv
_atom_site_adp_type
_atom_site_calc_flag
_atom_site_refinement_flags
_atom_site_occupancy
_atom_site_type_symbol
C1 0.9617(2) 0.85968(19) 0.2620(2) 0.0418(6) Uani d . 1 C
C2 1.0148(3) 0.9093(3) 0.3698(3) 0.0663(8) Uani d . 1 C
H2 0.9684 0.9642 0.4037 0.080 Uiso calc R 1 H
C3 1.1360(3) 0.8782(3) 0.4275(3) 0.0770(10) Uani d . 1 C
H3 1.1708 0.9131 0.4994 0.092 Uiso calc R 1 H
C4 1.2051(3) 0.7973(3) 0.3807(3) 0.0716(9) Uani d . 1 C
H4 1.2872 0.7774 0.4196 0.086 Uiso calc R 1 H
C5 1.1525(3) 0.7454(2) 0.2756(3) 0.0687(9) Uani d . 1 C
H5 1.1983 0.6890 0.2441 0.082 Uiso calc R 1 H
C6 1.0322(3) 0.7765(2) 0.2167(3) 0.0578(7) Uani d . 1 C
H6 0.9978 0.7411 0.1452 0.069 Uiso calc R 1 H
C7 0.7001(2) 0.78923(19) 0.1595(2) 0.0403(6) Uani d . 1 C
C8 0.7251(3) 0.7128(2) 0.0715(3) 0.0534(7) Uani d . 1 C
H8 0.7951 0.7220 0.0211 0.064 Uiso calc R 1 H
C9 0.6474(3) 0.6235(2) 0.0579(3) 0.0655(8) Uani d . 1 C
H9 0.6660 0.5725 -0.0006 0.079 Uiso calc R 1 H
C10 0.5428(3) 0.6100(3) 0.1303(3) 0.0682(9) Uani d . 1 C
H10 0.4901 0.5500 0.1206 0.082 Uiso calc R 1 H
C11 0.5158(3) 0.6844(3) 0.2169(3) 0.0649(9) Uani d . 1 C
H11 0.4450 0.6746 0.2662 0.078 Uiso calc R 1 H
C12 0.5930(2) 0.7744(2) 0.2317(2) 0.0495(6) Uani d . 1 C
H12 0.5732 0.8250 0.2901 0.059 Uiso calc R 1 H
C13 0.9504(2) 1.0198(2) 0.0436(2) 0.0471(6) Uani d . 1 C
H13A 0.9944 1.0290 0.1269 0.057 Uiso calc R 1 H
H13B 0.9163 1.0877 0.0145 0.057 Uiso calc R 1 H
C14 0.7339(3) 0.9527(2) -0.0554(3) 0.0567(7) Uani d . 1 C
H14A 0.6719 0.8950 -0.0487 0.068 Uiso calc R 1 H
H14B 0.7752 0.9439 -0.1335 0.068 Uiso calc R 1 H
C15 0.6573(4) 1.0529(3) -0.0620(4) 0.0999(13) Uani d . 1 C
H15A 0.6197 1.0648 0.0164 0.150 Uiso calc R 1 H
H15B 0.5870 1.0485 -0.1281 0.150 Uiso calc R 1 H
H15C 0.7156 1.1101 -0.0786 0.150 Uiso calc R 1 H
N1 0.8384(2) 0.94506(16) 0.04921(19) 0.0441(5) Uani d . 1 N
O1 0.74102(18) 0.98013(14) 0.27282(17) 0.0550(5) Uani d . 1 O
P1 0.80276(6) 0.90438(5) 0.18962(6) 0.0396(2) Uani d . 1 P

loop_
_atom_site_aniso_label
_atom_site_aniso_U_11
_atom_site_aniso_U_22
_atom_site_aniso_U_33
_atom_site_aniso_U_12
_atom_site_aniso_U_13
_atom_site_aniso_U_23
C1 0.0450(14) 0.0420(14) 0.0389(13) -0.0067(11) 0.0069(11) 0.0013(11)
C2 0.0637(19) 0.073(2) 0.0609(19) 0.0008(16) -0.0013(15) -0.0191(16)
C3 0.075(2) 0.092(3) 0.061(2) -0.004(2) -0.0166(17) -0.0148(18)
C4 0.0591(19) 0.075(2) 0.078(2) 0.0008(17) -0.0134(17) 0.0140(18)
C5 0.0627(19) 0.0552(18) 0.086(2) 0.0108(15) -0.0052(17) -0.0034(16)
C6 0.0603(17) 0.0509(16) 0.0606(18) 0.0047(13) -0.0041(14) -0.0097(14)
C7 0.0377(12) 0.0400(13) 0.0437(14) -0.0021(10) 0.0055(10) 0.0039(11)
C8 0.0519(16) 0.0508(16) 0.0587(17) -0.0092(13) 0.0124(13) -0.0083(13)
C9 0.075(2) 0.0500(17) 0.070(2) -0.0105(15) -0.0032(17) -0.0101(15)
C10 0.071(2) 0.0611(19) 0.069(2) -0.0303(16) -0.0106(17) 0.0070(16)
C11 0.0442(16) 0.085(2) 0.066(2) -0.0185(15) 0.0066(14) 0.0195(17)
C12 0.0403(13) 0.0586(17) 0.0503(15) -0.0021(12) 0.0090(12) 0.0052(13)
C13 0.0508(15) 0.0450(15) 0.0465(14) -0.0076(12) 0.0092(11) 0.0011(11)
C14 0.0518(16) 0.0663(19) 0.0514(16) -0.0098(14) -0.0005(13) 0.0100(14)
C15 0.084(3) 0.080(3) 0.130(4) 0.004(2) -0.025(2) 0.020(2)
N1 0.0434(12) 0.0472(12) 0.0420(11) -0.0095(9) 0.0058(9) 0.0052(9)
O1 0.0651(12) 0.0451(10) 0.0574(11) 0.0022(9) 0.0218(9) -0.0073(9)
P1 0.0426(4) 0.0369(4) 0.0406(4) -0.0039(3) 0.0117(3) -0.0020(3)

loop_
_atom_type_symbol
_atom_type_description
_atom_type_scat_dispersion_real
_atom_type_scat_dispersion_imag
_atom_type_scat_source
C C 0.0033 0.0016 'International Tables Vol C Tables 4.2.6.8 and 6.1.1.4'
H H 0.0000 0.0000 'International Tables Vol C Tables 4.2.6.8 and 6.1.1.4'
N N 0.0061 0.0033 'International Tables Vol C Tables 4.2.6.8 and 6.1.1.4'
P P 0.1023 0.0942 'International Tables Vol C Tables 4.2.6.8 and 6.1.1.4'
O O 0.0106 0.0060 'International Tables Vol C Tables 4.2.6.8 and 6.1.1.4'

loop_
_geom_angle_atom_site_label_1
_geom_angle_atom_site_label_2
_geom_angle_atom_site_label_3
_geom_angle_site_symmetry_1
_geom_angle_site_symmetry_3
_geom_angle
_geom_angle_publ_flag
C2 C1 C6 . . 117.8(3) ?
C2 C1 P1 . . 118.8(2) ?
C6 C1 P1 . . 123.4(2) y
C3 C2 C1 . . 120.8(3) ?
C3 C2 H2 . . 119.6 ?
C1 C2 H2 . . 119.6 ?
C4 C3 C2 . . 120.8(3) ?
C4 C3 H3 . . 119.6 ?
C2 C3 H3 . . 119.6 ?
C3 C4 C5 . . 119.4(3) ?
C3 C4 H4 . . 120.3 ?
C5 C4 H4 . . 120.3 ?
C4 C5 C6 . . 120.2(3) ?
C4 C5 H5 . . 119.9 ?
C6 C5 H5 . . 119.9 ?
C5 C6 C1 . . 121.1(3) ?
C5 C6 H6 . . 119.5 ?
C1 C6 H6 . . 119.5 ?
C12 C7 C8 . . 118.3(2) ?
C12 C7 P1 . . 118.1(2) y
C8 C7 P1 . . 123.65(19) ?
C9 C8 C7 . . 120.9(3) ?
C9 C8 H8 . . 119.6 ?
C7 C8 H8 . . 119.6 ?
C10 C9 C8 . . 120.0(3) ?
C10 C9 H9 . . 120.0 ?
C8 C9 H9 . . 120.0 ?
C11 C10 C9 . . 120.1(3) ?
C11 C10 H10 . . 119.9 ?
C9 C10 H10 . . 119.9 ?
C10 C11 C12 . . 120.5(3) ?
C10 C11 H11 . . 119.8 ?
C12 C11 H11 . . 119.8 ?
C11 C12 C7 . . 120.2(3) ?
C11 C12 H12 . . 119.9 ?
C7 C12 H12 . . 119.9 ?
N1 C13 C13 . 3_775 111.0(3) y
N1 C13 H13A . . 109.4 ?
C13 C13 H13A 3_775 . 109.4 ?
N1 C13 H13B . . 109.4 ?
C13 C13 H13B 3_775 . 109.4 ?
H13A C13 H13B . . 108.0 ?
N1 C14 C15 . . 115.3(3) y
N1 C14 H14A . . 108.4 ?
C15 C14 H14A . . 108.4 ?
N1 C14 H14B . . 108.4 ?
C15 C14 H14B . . 108.4 ?
H14A C14 H14B . . 107.5 ?
C14 C15 H15A . . 109.5 ?
C14 C15 H15B . . 109.5 ?
H15A C15 H15B . . 109.5 ?
C14 C15 H15C . . 109.5 ?
H15A C15 H15C . . 109.5 ?
H15B C15 H15C . . 109.5 ?
C14 N1 C13 . . 115.2(2) y
C14 N1 P1 . . 121.02(17) y
C13 N1 P1 . . 117.37(16) y
O1 P1 N1 . . 118.38(11) y
O1 P1 C7 . . 111.77(11) y
N1 P1 C7 . . 104.75(11) y
O1 P1 C1 . . 110.24(11) y
N1 P1 C1 . . 103.69(11) y
C7 P1 C1 . . 107.18(11) y

loop_
_geom_bond_atom_site_label_1
_geom_bond_atom_site_label_2
_geom_bond_site_symmetry_2
_geom_bond_distance
_geom_bond_publ_flag
C1 C2 . 1.383(4) ?
C1 C6 . 1.383(4) ?
C1 P1 . 1.811(3) ?
C2 C3 . 1.379(4) ?
C2 H2 . 0.930 ?
C3 C4 . 1.360(5) ?
C3 H3 . 0.930 ?
C4 C5 . 1.372(4) ?
C4 H4 . 0.930 ?
C5 C6 . 1.378(4) ?
C5 H5 . 0.930 ?
C6 H6 . 0.930 ?
C7 C12 . 1.389(3) ?
C7 C8 . 1.391(3) ?
C7 P1 . 1.805(2) y
C8 C9 . 1.378(4) ?
C8 H8 . 0.930 ?
C9 C10 . 1.368(5) ?
C9 H9 . 0.930 ?
C10 C11 . 1.367(4) ?
C10 H10 . 0.930 ?
C11 C12 . 1.384(4) ?
C11 H11 . 0.930 ?
C12 H12 . 0.930 ?
C13 N1 . 1.479(3) y
C13 C13 3_775 1.508(5) ?
C13 H13A . 0.970 ?
C13 H13B . 0.970 ?
C14 N1 . 1.476(3) ?
C14 C15 . 1.487(4) ?
C14 H14A . 0.970 ?
C14 H14B . 0.970 ?
C15 H15A . 0.960 ?
C15 H15B . 0.960 ?
C15 H15C . 0.960 ?
N1 P1 . 1.656(2) y
O1 P1 . 1.4818(18) y

loop_
_geom_torsion_atom_site_label_1
_geom_torsion_atom_site_label_2
_geom_torsion_atom_site_label_3
_geom_torsion_atom_site_label_4
_geom_torsion_site_symmetry_1
_geom_torsion
C6 C1 C2 C3 . 1.7(5)
P1 C1 C2 C3 . -179.6(3)
C1 C2 C3 C4 . -0.8(5)
C2 C3 C4 C5 . -0.8(5)
C3 C4 C5 C6 . 1.4(5)
C4 C5 C6 C1 . -0.4(5)
C2 C1 C6 C5 . -1.1(4)
P1 C1 C6 C5 . -179.7(2)
C12 C7 C8 C9 . -1.3(4)
P1 C7 C8 C9 . 176.2(2)
C7 C8 C9 C10 . 0.9(5)
C8 C9 C10 C11 . -0.5(5)
C9 C10 C11 C12 . 0.4(5)
C10 C11 C12 C7 . -0.8(4)
C8 C7 C12 C11 . 1.2(4)
P1 C7 C12 C11 . -176.5(2)
C15 C14 N1 C13 . -65.6(3)
C15 C14 N1 P1 . 85.5(3)
C13 C13 N1 C14 3_775 -81.0(3)
C13 C13 N1 P1 3_775 126.8(3)
C14 N1 P1 O1 . -79.3(2)
C13 N1 P1 O1 . 71.2(2)
C14 N1 P1 C7 . 46.0(2)
C13 N1 P1 C7 . -163.48(17)
C14 N1 P1 C1 . 158.3(2)
C13 N1 P1 C1 . -51.2(2)
C12 C7 P1 O1 . -11.6(2)
C8 C7 P1 O1 . 170.9(2)
C12 C7 P1 N1 . -140.9(2)
C8 C7 P1 N1 . 41.5(2)
C12 C7 P1 C1 . 109.3(2)
C8 C7 P1 C1 . -68.2(2)
C2 C1 P1 O1 . -9.4(3)
C6 C1 P1 O1 . 169.2(2)
C2 C1 P1 N1 . 118.2(2)
C6 C1 P1 N1 . -63.2(2)
C2 C1 P1 C7 . -131.3(2)
C6 C1 P1 C7 . 47.3(2)
